data_7108425
loop_
_publ_author_name
'Gildas Gavrel'
'Pei Yu'
'Anne Leaustic'
'Regis Guillot'
'Remi Metivier'
'Keitaro Nakatani'

_publ_section_title
;
 4,4'-Bithiazole-based tetraarylenes: new photochromes with unique
 photoreactive patterns
;
_journal_name_full Chem.Commun.
_journal_page_first 10111
_journal_paper_doi 10.1039/c2cc35587f
_journal_volume 48
_journal_year 2012
_chemical_formula_moiety 'C36 H24 N6 S4'
_chemical_formula_sum 'C36 H24 N6 S4'
_chemical_formula_weight 668.89
_space_group_IT_number 15
_symmetry_cell_setting monoclinic
_symmetry_Int_Tables_number 15
_symmetry_space_group_name_Hall '-C 2yc'
_symmetry_space_group_name_H-M 'C 1 2/c 1'
_atom_sites_solution_hydrogens geom
_atom_sites_solution_primary direct
_atom_sites_solution_secondary difmap
_audit_creation_method SHELXL-97
_cell_angle_alpha 90.00
_cell_angle_beta 107.090(2)
_cell_angle_gamma 90.00
_cell_formula_units_Z 4
_cell_length_a 19.3210(17)
_cell_length_b 9.8395(8)
_cell_length_c 17.5549(16)
_cell_measurement_reflns_used 5086
_cell_measurement_temperature 293(2)
_cell_measurement_theta_max 31.66
_cell_measurement_theta_min 2.21
_cell_volume 3190.0(5)
_computing_cell_refinement 'Bruker SMART'
_computing_data_collection 'Bruker SMART'
_computing_data_reduction 'Bruker SAINT'
_computing_structure_refinement 'SHELXL-97 (Sheldrick, 1997)'
_computing_structure_solution 'SHELXS-97 (Sheldrick, 1997)'
_diffrn_ambient_temperature 293(2)
_diffrn_measured_fraction_theta_full 0.999
_diffrn_measured_fraction_theta_max 0.948
_diffrn_measurement_device_type 'CCD area detector'
_diffrn_measurement_method 'phi and omega scans'
_diffrn_radiation_monochromator graphite
_diffrn_radiation_probe x-ray
_diffrn_radiation_type MoK\a
_diffrn_radiation_wavelength 0.71073
_diffrn_reflns_av_R_equivalents 0.0284
_diffrn_reflns_av_sigmaI/netI 0.0354
_diffrn_reflns_limit_h_max 33
_diffrn_reflns_limit_h_min -29
_diffrn_reflns_limit_k_max 16
_diffrn_reflns_limit_k_min -9
_diffrn_reflns_limit_l_max 30
_diffrn_reflns_limit_l_min -27
_diffrn_reflns_number 29991
_diffrn_reflns_theta_full 25.00
_diffrn_reflns_theta_max 38.45
_diffrn_reflns_theta_min 2.21
_diffrn_source 'fine-focus sealed tube'
_diffrn_source_type 'kappa X8 APEX II Bruker ICMMO'
_exptl_absorpt_coefficient_mu 0.335
_exptl_absorpt_correction_T_max 0.924
_exptl_absorpt_correction_T_min 0.899
_exptl_absorpt_correction_type psi-scan
_exptl_absorpt_process_details SADABS
_exptl_crystal_colour colourless
_exptl_crystal_density_diffrn 1.393
_exptl_crystal_density_method 'not measured'
_exptl_crystal_description prism
_exptl_crystal_F_000 1384
_exptl_crystal_size_max 0.320
_exptl_crystal_size_mid 0.280
_exptl_crystal_size_min 0.250
_refine_diff_density_max 0.493
_refine_diff_density_min -0.334
_refine_diff_density_rms 0.085
_refine_ls_extinction_method none
_refine_ls_goodness_of_fit_ref 1.022
_refine_ls_hydrogen_treatment constr
_refine_ls_matrix_type full
_refine_ls_number_parameters 209
_refine_ls_number_reflns 8474
_refine_ls_number_restraints 0
_refine_ls_restrained_S_all 1.022
_refine_ls_R_factor_all 0.1178
_refine_ls_R_factor_gt 0.0592
_refine_ls_shift/su_max 0.001
_refine_ls_shift/su_mean 0.000
_refine_ls_structure_factor_coef Fsqd
_refine_ls_weighting_details 'calc w=1/[\s^2^(Fo^2^)+(0.0733P)^2^+3.2467P] where P=(Fo^2^+2Fc^2^)/3'
_refine_ls_weighting_scheme calc
_refine_ls_wR_factor_gt 0.1422
_refine_ls_wR_factor_ref 0.1874
_reflns_number_gt 4597
_reflns_number_total 8474
_reflns_threshold_expression >2sigma(I)
_cod_data_source_file c2cc35587f.txt
_cod_data_source_block 811GuillotICMMO
_cod_original_sg_symbol_H-M 'C 2/c'
_cod_database_code 7108425

loop_
_symmetry_equiv_pos_as_xyz
'x, y, z'
'-x, y, -z+1/2'
'x+1/2, y+1/2, z'
'-x+1/2, y+1/2, -z+1/2'
'-x, -y, -z'
'x, -y, z-1/2'
'-x+1/2, -y+1/2, -z'
'x+1/2, -y+1/2, z-1/2'

loop_
_atom_site_label
_atom_site_type_symbol
_atom_site_fract_x
_atom_site_fract_y
_atom_site_fract_z
_atom_site_U_iso_or_equiv
_atom_site_adp_type
_atom_site_occupancy
_atom_site_symmetry_multiplicity
_atom_site_calc_flag
_atom_site_refinement_flags
C1 C 0.12951(9) 0.51557(18) 0.54343(11) 0.0411(3) Uani 1 1 d .
C2 C 0.18305(11) 0.4118(2) 0.53498(14) 0.0536(5) Uani 1 1 d .
H2A H 0.2031 0.4387 0.4933 0.080 Uiso 1 1 calc R
H2B H 0.1594 0.3255 0.5219 0.080 Uiso 1 1 calc R
H2C H 0.2212 0.4043 0.5843 0.080 Uiso 1 1 calc R
C3 C 0.11651(8) 0.64187(17) 0.51008(10) 0.0372(3) Uani 1 1 d .
C4 C 0.03766(9) 0.65053(18) 0.57861(10) 0.0394(3) Uani 1 1 d .
C5 C -0.01810(10) 0.7010(2) 0.61224(11) 0.0442(4) Uani 1 1 d .
C6 C -0.04125(15) 0.8349(3) 0.60316(17) 0.0665(6) Uani 1 1 d .
H6 H -0.0221 0.8958 0.5742 0.080 Uiso 1 1 calc R
C7 C -0.09315(19) 0.8761(3) 0.6379(2) 0.0894(10) Uani 1 1 d .
H7 H -0.1101 0.9651 0.6322 0.107 Uiso 1 1 calc R
C8 C -0.11966(16) 0.7830(4) 0.68128(18) 0.0813(8) Uani 1 1 d .
H8 H -0.1542 0.8082 0.7059 0.098 Uiso 1 1 calc R
C9 C -0.09375(13) 0.6536(3) 0.68694(14) 0.0665(6) Uani 1 1 d .
H9 H -0.1118 0.5914 0.7162 0.080 Uiso 1 1 calc R
C10 C 0.15132(8) 0.69984(17) 0.45337(10) 0.0374(3) Uani 1 1 d .
C11 C 0.22010(7) 0.74859(16) 0.46289(9) 0.0339(3) Uani 1 1 d .
C12 C 0.17295(8) 0.79642(16) 0.33447(9) 0.0348(3) Uani 1 1 d .
C13 C 0.16786(9) 0.85093(17) 0.25512(10) 0.0380(3) Uani 1 1 d .
C14 C 0.22582(11) 0.9199(2) 0.24156(13) 0.0559(5) Uani 1 1 d .
H14 H 0.2691 0.9275 0.2824 0.067 Uiso 1 1 calc R
C15 C 0.22002(15) 0.9775(3) 0.16819(16) 0.0707(7) Uani 1 1 d .
H15 H 0.2591 1.0237 0.1598 0.085 Uiso 1 1 calc R
C16 C 0.15568(16) 0.9661(3) 0.10697(15) 0.0691(7) Uani 1 1 d .
H16 H 0.1513 1.0063 0.0578 0.083 Uiso 1 1 calc R
C17 C 0.09855(14) 0.8955(3) 0.11905(14) 0.0646(6) Uani 1 1 d .
H17 H 0.0559 0.8858 0.0776 0.078 Uiso 1 1 calc R
C18 C 0.10418(11) 0.8386(2) 0.19258(12) 0.0519(4) Uani 1 1 d .
H18 H 0.0650 0.7917 0.2004 0.062 Uiso 1 1 calc R
N1 N 0.06405(7) 0.71818(15) 0.52929(9) 0.0390(3) Uani 1 1 d .
N2 N 0.23117(7) 0.80276(15) 0.39500(8) 0.0364(3) Uani 1 1 d .
N3 N -0.04405(9) 0.6099(2) 0.65327(10) 0.0535(4) Uani 1 1 d .
S1 S 0.07399(2) 0.49033(5) 0.60305(3) 0.04466(13) Uani 1 1 d .
S2 S 0.10006(2) 0.72102(5) 0.35572(3) 0.04510(13) Uani 1 1 d .

loop_
_atom_site_aniso_label
_atom_site_aniso_U_11
_atom_site_aniso_U_22
_atom_site_aniso_U_33
_atom_site_aniso_U_23
_atom_site_aniso_U_13
_atom_site_aniso_U_12
C1 0.0330(7) 0.0440(9) 0.0454(8) -0.0008(7) 0.0100(6) -0.0075(6)
C2 0.0454(9) 0.0489(11) 0.0665(12) -0.0003(9) 0.0163(9) 0.0002(8)
C3 0.0286(6) 0.0419(8) 0.0403(7) 0.0009(6) 0.0091(5) -0.0095(6)
C4 0.0337(7) 0.0447(9) 0.0397(7) -0.0033(6) 0.0107(6) -0.0085(6)
C5 0.0382(8) 0.0543(10) 0.0410(8) -0.0065(7) 0.0133(7) -0.0075(7)
C6 0.0770(15) 0.0537(12) 0.0815(16) -0.0078(11) 0.0433(14) -0.0043(11)
C7 0.104(2) 0.0693(18) 0.116(3) -0.0201(16) 0.064(2) 0.0085(16)
C8 0.0744(17) 0.106(2) 0.0787(17) -0.0123(16) 0.0458(15) 0.0093(15)
C9 0.0573(12) 0.0973(19) 0.0533(12) 0.0079(12) 0.0294(10) 0.0001(12)
C10 0.0273(6) 0.0436(8) 0.0402(7) 0.0013(6) 0.0083(5) -0.0078(6)
C11 0.0265(6) 0.0379(7) 0.0384(7) -0.0033(6) 0.0110(5) -0.0066(5)
C12 0.0299(6) 0.0359(7) 0.0389(7) -0.0021(6) 0.0105(5) -0.0027(5)
C13 0.0366(7) 0.0357(8) 0.0415(8) -0.0005(6) 0.0111(6) -0.0012(6)
C14 0.0476(10) 0.0667(13) 0.0521(10) 0.0082(9) 0.0128(8) -0.0155(9)
C15 0.0734(15) 0.0753(16) 0.0677(14) 0.0211(12) 0.0276(12) -0.0156(12)
C16 0.0863(18) 0.0666(15) 0.0540(12) 0.0215(11) 0.0200(12) 0.0118(13)
C17 0.0579(12) 0.0785(16) 0.0508(11) 0.0092(11) 0.0055(9) 0.0077(11)
C18 0.0411(9) 0.0647(12) 0.0458(9) 0.0023(8) 0.0066(7) -0.0019(8)
N1 0.0307(6) 0.0436(7) 0.0429(7) -0.0004(6) 0.0112(5) -0.0067(5)
N2 0.0287(5) 0.0424(7) 0.0391(6) -0.0044(5) 0.0114(5) -0.0066(5)
N3 0.0458(8) 0.0703(11) 0.0484(8) 0.0087(8) 0.0198(7) -0.0005(8)
S1 0.0418(2) 0.0455(2) 0.0475(2) 0.00477(17) 0.01435(18) -0.00859(17)
S2 0.02769(18) 0.0569(3) 0.0471(2) 0.00769(19) 0.00542(15) -0.01061(16)

loop_
_atom_type_symbol
_atom_type_description
_atom_type_scat_dispersion_real
_atom_type_scat_dispersion_imag
_atom_type_scat_source
C C 0.0031 0.0016 'International Tables Vol C Tables 4.2.6.8 and 6.1.1.4'
H H 0.0000 0.0000 'International Tables Vol C Tables 4.2.6.8 and 6.1.1.4'
N N 0.0061 0.0033 'International Tables Vol C Tables 4.2.6.8 and 6.1.1.4'
S S 0.1250 0.1239 'International Tables Vol C Tables 4.2.6.8 and 6.1.1.4'

loop_
_geom_angle_atom_site_label_1
_geom_angle_atom_site_label_2
_geom_angle_atom_site_label_3
_geom_angle
_geom_angle_site_symmetry_3
C3 C1 C2 128.77(17) .
C3 C1 S1 108.83(13) .
C2 C1 S1 122.38(14) .
C1 C2 H2A 109.5 .
C1 C2 H2B 109.5 .
H2A C2 H2B 109.5 .
C1 C2 H2C 109.5 .
H2A C2 H2C 109.5 .
H2B C2 H2C 109.5 .
C1 C3 N1 116.50(14) .
C1 C3 C10 125.47(16) .
N1 C3 C10 117.97(15) .
N1 C4 C5 124.89(17) .
N1 C4 S1 114.81(13) .
C5 C4 S1 120.30(13) .
N3 C5 C6 122.72(19) .
N3 C5 C4 115.34(18) .
C6 C5 C4 121.94(18) .
C7 C6 C5 118.7(2) .
C7 C6 H6 120.6 .
C5 C6 H6 120.6 .
C6 C7 C8 119.0(3) .
C6 C7 H7 120.5 .
C8 C7 H7 120.5 .
C9 C8 C7 118.2(2) .
C9 C8 H8 120.9 .
C7 C8 H8 120.9 .
N3 C9 C8 124.4(2) .
N3 C9 H9 117.8 .
C8 C9 H9 117.8 .
C11 C10 C3 132.11(15) .
C11 C10 S2 109.34(12) .
C3 C10 S2 118.50(11) .
C10 C11 N2 114.81(13) .
C10 C11 C11 126.54(18) 7_566
N2 C11 C11 118.62(15) 7_566
N2 C12 C13 123.88(14) .
N2 C12 S2 114.09(12) .
C13 C12 S2 122.02(12) .
C14 C13 C18 118.52(17) .
C14 C13 C12 120.56(15) .
C18 C13 C12 120.89(16) .
C15 C14 C13 120.8(2) .
C15 C14 H14 119.6 .
C13 C14 H14 119.6 .
C14 C15 C16 119.8(2) .
C14 C15 H15 120.1 .
C16 C15 H15 120.1 .
C17 C16 C15 119.9(2) .
C17 C16 H16 120.0 .
C15 C16 H16 120.0 .
C16 C17 C18 120.2(2) .
C16 C17 H17 119.9 .
C18 C17 H17 119.9 .
C17 C18 C13 120.7(2) .
C17 C18 H18 119.7 .
C13 C18 H18 119.7 .
C4 N1 C3 109.98(15) .
C12 N2 C11 111.75(12) .
C5 N3 C9 117.0(2) .
C1 S1 C4 89.87(8) .
C10 S2 C12 90.00(7) .

loop_
_geom_bond_atom_site_label_1
_geom_bond_atom_site_label_2
_geom_bond_distance
_geom_bond_site_symmetry_2
C1 C3 1.365(2) .
C1 C2 1.492(3) .
C1 S1 1.7227(18) .
C2 H2A 0.9600 .
C2 H2B 0.9600 .
C2 H2C 0.9600 .
C3 N1 1.380(2) .
C3 C10 1.471(2) .
C4 N1 1.309(2) .
C4 C5 1.459(2) .
C4 S1 1.7275(19) .
C5 N3 1.337(2) .
C5 C6 1.385(3) .
C6 C7 1.379(3) .
C6 H6 0.9300 .
C7 C8 1.382(4) .
C7 H7 0.9300 .
C8 C9 1.361(4) .
C8 H8 0.9300 .
C9 N3 1.338(3) .
C9 H9 0.9300 .
C10 C11 1.3759(19) .
C10 S2 1.7219(17) .
C11 N2 1.379(2) .
C11 C11 1.466(3) 7_566
C12 N2 1.302(2) .
C12 C13 1.469(2) .
C12 S2 1.7267(15) .
C13 C14 1.389(2) .
C13 C18 1.393(2) .
C14 C15 1.381(3) .
C14 H14 0.9300 .
C15 C16 1.388(4) .
C15 H15 0.9300 .
C16 C17 1.373(4) .
C16 H16 0.9300 .
C17 C18 1.381(3) .
C17 H17 0.9300 .
C18 H18 0.9300 .

loop_
_geom_torsion_atom_site_label_1
_geom_torsion_atom_site_label_2
_geom_torsion_atom_site_label_3
_geom_torsion_atom_site_label_4
_geom_torsion
_geom_torsion_site_symmetry_1
_geom_torsion_site_symmetry_4
C2 C1 C3 N1 -178.97(17) . .
S1 C1 C3 N1 -0.63(18) . .
C2 C1 C3 C10 3.8(3) . .
S1 C1 C3 C10 -177.86(13) . .
N1 C4 C5 N3 171.86(16) . .
S1 C4 C5 N3 -8.1(2) . .
N1 C4 C5 C6 -9.2(3) . .
S1 C4 C5 C6 170.80(18) . .
N3 C5 C6 C7 0.0(4) . .
C4 C5 C6 C7 -178.8(2) . .
C5 C6 C7 C8 0.8(5) . .
C6 C7 C8 C9 -0.8(5) . .
C7 C8 C9 N3 0.1(5) . .
C1 C3 C10 C11 -73.3(3) . .
N1 C3 C10 C11 109.5(2) . .
C1 C3 C10 S2 109.56(17) . .
N1 C3 C10 S2 -67.64(19) . .
C3 C10 C11 N2 -176.39(18) . .
S2 C10 C11 N2 0.91(19) . .
C3 C10 C11 C11 1.7(4) . 7_566
S2 C10 C11 C11 179.00(19) . 7_566
N2 C12 C13 C14 -3.2(3) . .
S2 C12 C13 C14 175.18(16) . .
N2 C12 C13 C18 178.91(18) . .
S2 C12 C13 C18 -2.7(2) . .
C18 C13 C14 C15 1.3(3) . .
C12 C13 C14 C15 -176.6(2) . .
C13 C14 C15 C16 -0.2(4) . .
C14 C15 C16 C17 -1.3(4) . .
C15 C16 C17 C18 1.7(4) . .
C16 C17 C18 C13 -0.6(4) . .
C14 C13 C18 C17 -0.9(3) . .
C12 C13 C18 C17 177.0(2) . .
C5 C4 N1 C3 179.12(15) . .
S1 C4 N1 C3 -0.92(18) . .
C1 C3 N1 C4 1.0(2) . .
C10 C3 N1 C4 178.46(14) . .
C13 C12 N2 C11 177.65(15) . .
S2 C12 N2 C11 -0.88(18) . .
C10 C11 N2 C12 0.0(2) . .
C11 C11 N2 C12 -178.28(18) 7_566 .
C6 C5 N3 C9 -0.8(3) . .
C4 C5 N3 C9 178.10(18) . .
C8 C9 N3 C5 0.7(4) . .
C3 C1 S1 C4 0.08(13) . .
C2 C1 S1 C4 178.55(16) . .
N1 C4 S1 C1 0.50(14) . .
C5 C4 S1 C1 -179.53(14) . .
C11 C10 S2 C12 -1.13(13) . .
C3 C10 S2 C12 176.59(15) . .
N2 C12 S2 C10 1.20(13) . .
C13 C12 S2 C10 -177.37(14) . .
